data_4101548
loop_
_publ_author_name
'Sartin, Matthew M'
'Boydston, Andrew J'
'Pagenkopf, Brian L'
'Bard, Allen J'

_publ_section_title
;
 Electrochemistry, spectroscopy, and electrogenerated chemiluminescence
 of silole-based chromophores.
;
_journal_issue 31
_journal_name_full 'Journal of the American Chemical Society'
_journal_page_first 10163
_journal_page_last 10170
_journal_paper_doi 10.1021/ja0618494
_journal_volume 128
_journal_year 2006
_chemical_formula_sum 'C58 H46 Si'
_chemical_formula_weight 771.04
_chemical_name_systematic
; 
 ? 
;
_space_group_IT_number 4
_symmetry_cell_setting monoclinic
_symmetry_space_group_name_Hall 'P 2yb'
_symmetry_space_group_name_H-M 'P 1 21 1'
_atom_sites_solution_hydrogens geom
_atom_sites_solution_primary direct
_atom_sites_solution_secondary difmap
_audit_creation_method SHELXL-97
_cell_angle_alpha 90.00
_cell_angle_beta 107.056(3)
_cell_angle_gamma 90.00
_cell_formula_units_Z 4
_cell_length_a 14.5294(5)
_cell_length_b 13.9634(6)
_cell_length_c 22.6549(10)
_cell_measurement_reflns_used 7376
_cell_measurement_temperature 153(2)
_cell_measurement_theta_max 25.0
_cell_measurement_theta_min 1
_cell_volume 4394.1(3)
_computing_cell_refinement 'Collect software, Nonius B.V. 1998'
_computing_data_collection 'Collect software, Nonius B.V. 1998'
_computing_data_reduction
;
DENZO and Scalepack (Otwinoski and Minor, 1997)
;
_computing_molecular_graphics 'XP SHELXTL/PC, Siemens Analytical'
_computing_structure_refinement 'XL SHELXTL/PC, Siemens Analytical'
_computing_structure_solution
;

SIR97 - Altomare A., Burla M.C., Camalli M., Cascarano G.L., Giacovazzo C., 
Guagliardi A., Moliterni A.G.G., Polidori G.,Spagna R.
;
_diffrn_ambient_temperature 153(2)
_diffrn_measured_fraction_theta_full 0.994
_diffrn_measured_fraction_theta_max 0.994
_diffrn_measurement_device_type 'Nonius Kappa CCD'
_diffrn_measurement_method \w-scans
_diffrn_radiation_monochromator graphite
_diffrn_radiation_source 'fine-focus sealed tube'
_diffrn_radiation_type MoK\a
_diffrn_radiation_wavelength 0.71073
_diffrn_reflns_av_R_equivalents 0.0000
_diffrn_reflns_av_sigmaI/netI 0.1613
_diffrn_reflns_limit_h_max 17
_diffrn_reflns_limit_h_min -17
_diffrn_reflns_limit_k_max 16
_diffrn_reflns_limit_k_min -16
_diffrn_reflns_limit_l_max 26
_diffrn_reflns_limit_l_min -26
_diffrn_reflns_number 14761
_diffrn_reflns_theta_full 24.99
_diffrn_reflns_theta_max 24.99
_diffrn_reflns_theta_min 2.92
_exptl_absorpt_coefficient_mu 0.092
_exptl_absorpt_correction_type none
_exptl_crystal_colour yellow
_exptl_crystal_density_diffrn 1.166
_exptl_crystal_density_method 'not measured'
_exptl_crystal_description prisms
_exptl_crystal_F_000 1632
_exptl_crystal_size_max 0.28
_exptl_crystal_size_mid 0.28
_exptl_crystal_size_min 0.10
_refine_diff_density_max 0.516
_refine_diff_density_min -0.247
_refine_diff_density_rms 0.049
_refine_ls_abs_structure_details 'Flack H D (1983), Acta Cryst. A39, 876-881'
_refine_ls_abs_structure_Flack 0.5(2)
_refine_ls_extinction_method none
_refine_ls_goodness_of_fit_ref 1.324
_refine_ls_hydrogen_treatment mixed
_refine_ls_matrix_type fullcycle
_refine_ls_number_parameters 1145
_refine_ls_number_reflns 14761
_refine_ls_number_restraints 202
_refine_ls_restrained_S_all 1.347
_refine_ls_R_factor_all 0.1980
_refine_ls_R_factor_gt 0.1006
_refine_ls_shift/su_max 0.094
_refine_ls_shift/su_mean 0.017
_refine_ls_structure_factor_coef Fsqd
_refine_ls_weighting_details 'calc w=1/[\s^2^(Fo^2^)+(0.0480P)^2^] where P=(Fo^2^+2Fc^2^)/3'
_refine_ls_weighting_scheme calc
_refine_ls_wR_factor_gt 0.1582
_refine_ls_wR_factor_ref 0.1833
_reflns_number_gt 8406
_reflns_number_total 14761
_reflns_threshold_expression >2sigma(I)
_cod_data_source_file ja0618494si20060526_051258.cif
_cod_data_source_block 9ab44p
_cod_depositor_comments
;
The following automatic conversions were performed:
'_symmetry_cell_setting' value 'Monoclinic' changed to 'monoclinic'
according to '/home/saulius/struct/CIF-dictionaries/cif_core.dic'
dictionary named 'cif_core.dic' version 2.4.1 from 2010-06-29.

Automatic conversion script
Id: cif_fix_enum 1527 2010-12-29 10:47:43Z saulius 
;
_cod_original_sg_symbol_H-M P21
_cod_database_code 4101548

loop_
_symmetry_equiv_pos_as_xyz
'x, y, z'
'-x, y+1/2, -z'

loop_
_atom_site_label
_atom_site_type_symbol
_atom_site_fract_x
_atom_site_fract_y
_atom_site_fract_z
_atom_site_U_iso_or_equiv
_atom_site_adp_type
_atom_site_occupancy
_atom_site_symmetry_multiplicity
_atom_site_calc_flag
_atom_site_refinement_flags
_atom_site_disorder_assembly
_atom_site_disorder_group
Si1 Si 0.39162(11) 0.34959(12) 0.01817(6) 0.0402(4) Uani 1 1 d . . .
C2 C 0.2746(4) 0.3818(4) 0.0320(2) 0.0378(14) Uani 1 1 d . . .
C3 C 0.2802(3) 0.3561(4) 0.0907(2) 0.0344(13) Uani 1 1 d . . .
C4 C 0.3703(4) 0.3031(3) 0.1263(2) 0.0351(13) Uani 1 1 d . . .
C5 C 0.4361(4) 0.2885(4) 0.0957(2) 0.0364(13) Uani 1 1 d . . .
C6 C 0.4602(4) 0.4594(4) 0.0103(2) 0.0528(16) Uani 1 1 d . . .
H6A H 0.4626 0.5024 0.0438 0.079 Uiso 1 1 d R . .
H6B H 0.5246 0.4422 0.0111 0.079 Uiso 1 1 d R . .
H6C H 0.4286 0.4903 -0.0282 0.079 Uiso 1 1 d R . .
C7 C 0.3888(4) 0.2685(4) -0.0488(2) 0.0570(17) Uani 1 1 d . . .
H7A H 0.3654 0.3035 -0.0867 0.086 Uiso 1 1 d R . .
H7B H 0.4528 0.2460 -0.0447 0.086 Uiso 1 1 d R . .
H7C H 0.3473 0.2149 -0.0491 0.086 Uiso 1 1 d R . .
C8 C 0.1966(4) 0.4464(4) -0.0058(3) 0.0462(15) Uani 1 1 d . . .
C9 C 0.1883(4) 0.5425(4) 0.0239(2) 0.0388(14) Uani 1 1 d . . .
C10 C 0.2700(4) 0.5982(4) 0.0500(2) 0.0431(14) Uani 1 1 d . . .
H10 H 0.3309 0.5789 0.0453 0.052 Uiso 1 1 d R . .
C11 C 0.2635(5) 0.6809(5) 0.0797(3) 0.0625(19) Uani 1 1 d . . .
H11 H 0.3205 0.7176 0.0982 0.075 Uiso 1 1 d R . .
C12 C 0.1752(7) 0.7121(5) 0.0842(3) 0.076(2) Uani 1 1 d . . .
H12 H 0.1711 0.7679 0.1081 0.091 Uiso 1 1 d R . .
C13 C 0.0967(6) 0.6594(5) 0.0589(3) 0.073(2) Uani 1 1 d . . .
H13 H 0.0351 0.6841 0.0589 0.087 Uiso 1 1 d R . .
C14 C 0.1007(4) 0.5773(5) 0.0304(3) 0.0622(18) Uani 1 1 d . . .
H14 H 0.0437 0.5394 0.0144 0.075 Uiso 1 1 d R . .
C15 C 0.1380(4) 0.4221(4) -0.0619(3) 0.0452(15) Uani 1 1 d . . .
C16 C 0.0735(4) 0.4971(4) -0.1004(2) 0.0418(14) Uani 1 1 d . . .
C17 C 0.1091(4) 0.5790(4) -0.1188(2) 0.0457(15) Uani 1 1 d . . .
H17 H 0.1778 0.5863 -0.1077 0.055 Uiso 1 1 d R . .
C18 C 0.0502(5) 0.6469(4) -0.1545(2) 0.0534(16) Uani 1 1 d . . .
H18 H 0.0764 0.7044 -0.1664 0.064 Uiso 1 1 d R . .
C19 C -0.0465(5) 0.6322(5) -0.1720(3) 0.0571(17) Uani 1 1 d . . .
H19 H -0.0886 0.6797 -0.1964 0.069 Uiso 1 1 d R . .
C20 C -0.0857(4) 0.5539(5) -0.1557(3) 0.0573(17) Uani 1 1 d . . .
H20 H -0.1543 0.5452 -0.1694 0.069 Uiso 1 1 d R . .
C21 C -0.0239(5) 0.4829(4) -0.1190(3) 0.0605(18) Uani 1 1 d . . .
H21 H -0.0503 0.4263 -0.1062 0.073 Uiso 1 1 d R . .
C22 C 0.1352(4) 0.3243(4) -0.0882(3) 0.0456(15) Uani 1 1 d . . .
C23 C 0.1535(4) 0.2394(4) -0.0562(3) 0.0546(16) Uani 1 1 d . . .
H23 H 0.1694 0.2413 -0.0120 0.065 Uiso 1 1 d R . .
C24 C 0.1468(5) 0.1539(5) -0.0847(4) 0.0659(18) Uani 1 1 d . . .
H24 H 0.1604 0.0962 -0.0607 0.079 Uiso 1 1 d R . .
C25 C 0.1208(5) 0.1453(5) -0.1474(4) 0.076(2) Uani 1 1 d . . .
H25 H 0.1154 0.0835 -0.1667 0.091 Uiso 1 1 d R . .
C26 C 0.1005(5) 0.2251(7) -0.1812(3) 0.084(2) Uani 1 1 d . . .
H26 H 0.0837 0.2196 -0.2253 0.101 Uiso 1 1 d R . .
C27 C 0.1062(4) 0.3160(5) -0.1539(3) 0.0585(18) Uani 1 1 d . . .
H27 H 0.0908 0.3735 -0.1780 0.070 Uiso 1 1 d R . .
C28 C 0.2022(4) 0.3763(4) 0.1189(2) 0.0376(14) Uani 1 1 d . . .
C29 C 0.1080(4) 0.3491(4) 0.0898(3) 0.0487(15) Uani 1 1 d . . .
H29 H 0.0949 0.3155 0.0513 0.058 Uiso 1 1 d R . .
C30 C 0.0350(5) 0.3679(4) 0.1132(3) 0.0597(17) Uani 1 1 d . . .
H30 H -0.0296 0.3497 0.0909 0.072 Uiso 1 1 d R . .
C31 C 0.0512(5) 0.4133(5) 0.1689(4) 0.070(2) Uani 1 1 d . . .
H31 H 0.0004 0.4213 0.1877 0.083 Uiso 1 1 d R . .
C32 C 0.1462(5) 0.4458(5) 0.2014(3) 0.067(2) Uani 1 1 d . . .
H32 H 0.1575 0.4826 0.2386 0.080 Uiso 1 1 d R . .
C33 C 0.2187(4) 0.4242(4) 0.1751(3) 0.0539(17) Uani 1 1 d . . .
H33 H 0.2824 0.4482 0.1942 0.065 Uiso 1 1 d R . .
C34 C 0.3816(4) 0.2679(4) 0.1902(2) 0.0395(14) Uani 1 1 d . . .
C35 C 0.3115(4) 0.2150(4) 0.2047(3) 0.0478(15) Uani 1 1 d . . .
H35 H 0.2547 0.2002 0.1716 0.057 Uiso 1 1 d R . .
C36 C 0.3231(5) 0.1844(4) 0.2642(3) 0.0575(17) Uani 1 1 d . . .
H36 H 0.2728 0.1491 0.2739 0.069 Uiso 1 1 d R . .
C37 C 0.4053(6) 0.2046(5) 0.3090(3) 0.071(2) Uani 1 1 d . . .
H37 H 0.4130 0.1818 0.3501 0.085 Uiso 1 1 d R . .
C38 C 0.4792(5) 0.2589(5) 0.2965(3) 0.0614(18) Uani 1 1 d . . .
H38 H 0.5368 0.2727 0.3291 0.074 Uiso 1 1 d R . .
C39 C 0.4643(4) 0.2892(4) 0.2366(2) 0.0454(15) Uani 1 1 d . . .
H39 H 0.5114 0.3283 0.2259 0.054 Uiso 1 1 d R . .
C40 C 0.5280(4) 0.2349(4) 0.1182(2) 0.0348(13) Uani 1 1 d . . .
C41 C 0.6134(4) 0.2891(4) 0.1113(2) 0.0337(13) Uani 1 1 d . . .
C42 C 0.6700(4) 0.2514(4) 0.0770(2) 0.0396(14) Uani 1 1 d . . .
H42 H 0.6541 0.1893 0.0587 0.048 Uiso 1 1 d R . .
C43 C 0.7455(4) 0.3034(4) 0.0690(2) 0.0487(16) Uani 1 1 d . . .
H43 H 0.7855 0.2747 0.0468 0.058 Uiso 1 1 d R . .
C44 C 0.7665(4) 0.3912(4) 0.0935(2) 0.0465(15) Uani 1 1 d . . .
H44 H 0.8189 0.4276 0.0872 0.056 Uiso 1 1 d R . .
C45 C 0.7095(4) 0.4305(4) 0.1267(2) 0.0476(15) Uani 1 1 d . . .
H45 H 0.7222 0.4937 0.1438 0.057 Uiso 1 1 d R . .
C46 C 0.6339(4) 0.3802(4) 0.1344(2) 0.0455(15) Uani 1 1 d . . .
H46 H 0.5935 0.4074 0.1568 0.055 Uiso 1 1 d R . .
C47 C 0.5359(4) 0.1451(4) 0.1407(2) 0.0398(14) Uani 1 1 d . . .
C48 C 0.4502(4) 0.0820(4) 0.1338(3) 0.0447(15) Uani 1 1 d . . .
C49 C 0.3819(5) 0.0686(4) 0.0786(3) 0.0620(18) Uani 1 1 d . . .
H49 H 0.3863 0.1045 0.0433 0.074 Uiso 1 1 d R . .
C50 C 0.3064(5) 0.0064(5) 0.0727(4) 0.079(2) Uani 1 1 d . . .
H50 H 0.2573 -0.0031 0.0342 0.095 Uiso 1 1 d R . .
C51 C 0.2992(6) -0.0433(5) 0.1228(6) 0.093(3) Uani 1 1 d . . .
H51 H 0.2470 -0.0873 0.1189 0.112 Uiso 1 1 d R . .
C52 C 0.3640(6) -0.0310(5) 0.1798(4) 0.079(2) Uani 1 1 d . . .
H52 H 0.3567 -0.0661 0.2146 0.094 Uiso 1 1 d R . .
C53 C 0.4412(4) 0.0319(4) 0.1852(3) 0.0579(17) Uani 1 1 d . . .
H53 H 0.4903 0.0402 0.2238 0.069 Uiso 1 1 d R . .
C54 C 0.6305(4) 0.1006(4) 0.1742(2) 0.0357(13) Uani 1 1 d . . .
C55 C 0.6488(4) 0.0057(4) 0.1647(2) 0.0360(13) Uani 1 1 d . . .
H55 H 0.6013 -0.0303 0.1345 0.043 Uiso 1 1 d R . .
C56 C 0.7327(5) -0.0384(4) 0.1989(3) 0.0507(16) Uani 1 1 d . . .
H56 H 0.7449 -0.1044 0.1919 0.061 Uiso 1 1 d R . .
C57 C 0.8000(5) 0.0141(5) 0.2426(3) 0.0570(17) Uani 1 1 d . . .
H57 H 0.8590 -0.0158 0.2659 0.068 Uiso 1 1 d R . .
C58 C 0.7855(5) 0.1096(5) 0.2530(3) 0.0551(17) Uani 1 1 d . . .
H58 H 0.8320 0.1458 0.2838 0.066 Uiso 1 1 d R . .
C59 C 0.6980(5) 0.1506(4) 0.2186(3) 0.0485(16) Uani 1 1 d . . .
H59 H 0.6862 0.2169 0.2250 0.058 Uiso 1 1 d R . .
Si1A Si 0.5952(4) 0.4992(5) 0.4744(2) 0.072(3) Uani 0.46 1 d PD A 1
C6' C 0.6127(12) 0.5844(13) 0.5398(5) 0.091(7) Uani 0.46 1 d PD A 1
H6'A H 0.6374 0.5549 0.5796 0.137 Uiso 0.46 1 d PR A 1
H6'B H 0.6565 0.6332 0.5350 0.137 Uiso 0.46 1 d PR A 1
H6'C H 0.5512 0.6126 0.5365 0.137 Uiso 0.46 1 d PR A 1
C7' C 0.5391(13) 0.3864(10) 0.4918(8) 0.088(7) Uani 0.46 1 d PD A 1
H7'A H 0.5719 0.3648 0.5328 0.132 Uiso 0.46 1 d PR A 1
H7'B H 0.4730 0.3995 0.4887 0.132 Uiso 0.46 1 d PR A 1
H7'C H 0.5422 0.3377 0.4626 0.132 Uiso 0.46 1 d PR A 1
C2' C 0.5462(4) 0.5597(4) 0.3957(2) 0.0463(15) Uani 1 1 d D . .
C3' C 0.6107(4) 0.5405(4) 0.3641(2) 0.0396(14) Uani 1 1 d . A .
C4' C 0.7039(4) 0.4940(4) 0.3996(2) 0.0467(16) Uani 1 1 d . . .
C5' C 0.7148(4) 0.4844(5) 0.4599(3) 0.075(2) Uani 1 1 d D A .
Si1B Si 0.6102(3) 0.5435(4) 0.4811(2) 0.0603(19) Uani 0.54 1 d PD A 2
C6'A C 0.6260(11) 0.6568(8) 0.5264(5) 0.070(5) Uani 0.54 1 d PD A 2
H6'D H 0.5663 0.6760 0.5329 0.106 Uiso 0.54 1 d PR A 2
H6'E H 0.6728 0.6452 0.5656 0.106 Uiso 0.54 1 d PR A 2
H6'F H 0.6487 0.7067 0.5051 0.106 Uiso 0.54 1 d PR A 2
C7'A C 0.5414(10) 0.4553(11) 0.5136(6) 0.078(5) Uani 0.54 1 d PD A 2
H7'D H 0.4889 0.4853 0.5242 0.117 Uiso 0.54 1 d PR A 2
H7'E H 0.5167 0.4072 0.4827 0.117 Uiso 0.54 1 d PR A 2
H7'F H 0.5840 0.4261 0.5497 0.117 Uiso 0.54 1 d PR A 2
C8' C 0.4498(4) 0.6039(5) 0.3723(2) 0.0451(15) Uani 1 1 d . A .
C9' C 0.3719(4) 0.5479(4) 0.3858(2) 0.0417(14) Uani 1 1 d . . .
C10' C 0.3147(4) 0.5864(4) 0.4187(2) 0.0512(16) Uani 1 1 d . A .
H10' H 0.3262 0.6516 0.4324 0.061 Uiso 1 1 d R . .
C11' C 0.2445(5) 0.5341(5) 0.4337(3) 0.0633(18) Uani 1 1 d . . .
H11' H 0.2064 0.5629 0.4572 0.076 Uiso 1 1 d R A .
C12' C 0.2287(5) 0.4405(6) 0.4152(3) 0.076(2) Uani 1 1 d . A .
H12' H 0.1792 0.4037 0.4248 0.091 Uiso 1 1 d R . .
C13' C 0.2843(5) 0.3996(5) 0.3819(3) 0.072(2) Uani 1 1 d . . .
H13' H 0.2721 0.3353 0.3667 0.087 Uiso 1 1 d R A .
C14' C 0.3566(4) 0.4522(4) 0.3673(3) 0.0515(16) Uani 1 1 d . A .
H14' H 0.3975 0.4225 0.3462 0.062 Uiso 1 1 d R . .
C15' C 0.4333(5) 0.6919(5) 0.3447(3) 0.0500(16) Uani 1 1 d . . .
C16' C 0.3337(5) 0.7275(5) 0.3135(3) 0.0488(16) Uani 1 1 d . A .
C17' C 0.2642(5) 0.6735(5) 0.2749(3) 0.0575(18) Uani 1 1 d . . .
H17' H 0.2773 0.6071 0.2698 0.069 Uiso 1 1 d R A .
C18' C 0.1760(6) 0.7127(7) 0.2432(3) 0.083(2) Uani 1 1 d . A .
H18' H 0.1278 0.6735 0.2158 0.099 Uiso 1 1 d R . .
C19' C 0.1580(7) 0.8056(7) 0.2507(4) 0.087(3) Uani 1 1 d . . .
H19' H 0.0950 0.8302 0.2304 0.104 Uiso 1 1 d R A .
C20' C 0.2233(7) 0.8634(6) 0.2863(4) 0.084(3) Uani 1 1 d . A .
H20' H 0.2092 0.9302 0.2890 0.101 Uiso 1 1 d R . .
C21' C 0.3131(6) 0.8248(5) 0.3185(3) 0.070(2) Uani 1 1 d . . .
H21' H 0.3612 0.8659 0.3444 0.085 Uiso 1 1 d R A .
C22' C 0.5128(5) 0.7571(4) 0.3416(3) 0.0539(17) Uani 1 1 d . A .
C23' C 0.5752(6) 0.7904(6) 0.3931(4) 0.093(3) Uani 1 1 d . . .
H23' H 0.5759 0.7654 0.4327 0.111 Uiso 1 1 d R A .
C24' C 0.6419(7) 0.8628(7) 0.3874(4) 0.117(3) Uani 1 1 d . A .
H24' H 0.6858 0.8923 0.4229 0.140 Uiso 1 1 d R . .
C25' C 0.6413(7) 0.8898(6) 0.3299(5) 0.099(3) Uani 1 1 d . . .
H25' H 0.6893 0.9343 0.3257 0.119 Uiso 1 1 d R A .
C26' C 0.5786(7) 0.8573(6) 0.2775(4) 0.091(3) Uani 1 1 d . A .
H26' H 0.5800 0.8799 0.2378 0.109 Uiso 1 1 d R . .
C27' C 0.5137(5) 0.7911(5) 0.2836(3) 0.0646(19) Uani 1 1 d . . .
H27' H 0.4660 0.7680 0.2475 0.078 Uiso 1 1 d R A .
C28' C 0.5920(4) 0.5633(4) 0.2980(2) 0.0360(13) Uani 1 1 d . . .
C29' C 0.5055(4) 0.5386(4) 0.2539(2) 0.0425(14) Uani 1 1 d . A .
H29' H 0.4584 0.5041 0.2677 0.051 Uiso 1 1 d R . .
C30' C 0.4859(5) 0.5632(4) 0.1926(2) 0.0554(17) Uani 1 1 d . . .
H30' H 0.4266 0.5440 0.1631 0.067 Uiso 1 1 d R A .
C31' C 0.5524(6) 0.6148(5) 0.1729(3) 0.071(2) Uani 1 1 d . A .
H31' H 0.5382 0.6343 0.1305 0.086 Uiso 1 1 d R . .
C32' C 0.6372(5) 0.6388(4) 0.2139(3) 0.0563(18) Uani 1 1 d . . .
H32' H 0.6835 0.6727 0.1991 0.068 Uiso 1 1 d R A .
C33' C 0.6591(4) 0.6144(4) 0.2769(3) 0.0482(15) Uani 1 1 d . A .
H33' H 0.7196 0.6327 0.3054 0.058 Uiso 1 1 d R . .
C34' C 0.7777(4) 0.4672(4) 0.3694(3) 0.0471(15) Uani 1 1 d . A .
C35' C 0.7559(5) 0.4068(4) 0.3200(3) 0.0530(16) Uani 1 1 d . . .
H35' H 0.6911 0.3838 0.3037 0.064 Uiso 1 1 d R A .
C36' C 0.8253(6) 0.3796(5) 0.2916(3) 0.0661(19) Uani 1 1 d . A .
H36' H 0.8087 0.3396 0.2556 0.079 Uiso 1 1 d R . .
C37' C 0.9171(6) 0.4122(5) 0.3144(3) 0.0613(18) Uani 1 1 d . . .
H37' H 0.9658 0.3903 0.2968 0.074 Uiso 1 1 d R A .
C38' C 0.9422(5) 0.4726(5) 0.3642(3) 0.071(2) Uani 1 1 d . A .
H38' H 1.0069 0.4961 0.3795 0.085 Uiso 1 1 d R . .
C39' C 0.8717(5) 0.4996(5) 0.3924(3) 0.0648(18) Uani 1 1 d . . .
H39' H 0.8871 0.5433 0.4266 0.078 Uiso 1 1 d R A .
C40' C 0.8062(7) 0.4557(8) 0.5093(4) 0.117(3) Uani 1 1 d DU . .
C41' C 0.8573(5) 0.5326(6) 0.5622(3) 0.0656(19) Uani 1 1 d U A .
C42' C 0.8880(5) 0.5215(5) 0.6242(4) 0.079(2) Uani 1 1 d U . .
H42' H 0.8877 0.4581 0.6405 0.095 Uiso 1 1 d R A .
C43' C 0.9204(6) 0.5947(8) 0.6642(4) 0.102(3) Uani 1 1 d U A .
H43' H 0.9371 0.5851 0.7080 0.122 Uiso 1 1 d R . .
C44' C 0.9233(7) 0.6808(8) 0.6406(5) 0.126(3) Uani 1 1 d U . .
H44' H 0.9500 0.7331 0.6677 0.151 Uiso 1 1 d R A .
C45' C 0.8939(7) 0.6964(6) 0.5782(5) 0.109(3) Uani 1 1 d U A .
H45' H 0.8985 0.7591 0.5619 0.131 Uiso 1 1 d R . .
C46' C 0.8586(5) 0.6219(7) 0.5388(4) 0.088(2) Uani 1 1 d U . .
H46' H 0.8326 0.6323 0.4952 0.106 Uiso 1 1 d R A .
C47' C 0.8355(6) 0.3783(6) 0.5144(4) 0.093(3) Uani 1 1 d DU A .
C48' C 0.7909(7) 0.2919(5) 0.4722(4) 0.037(5) Uani 0.62 1 d PGDU A 1
C49' C 0.6947(6) 0.2712(6) 0.4652(4) 0.066(4) Uani 0.62 1 d PGU A 1
H49A H 0.6581 0.3111 0.4845 0.079 Uiso 0.62 1 d PR A 1
C50' C 0.6516(5) 0.1926(7) 0.4302(4) 0.080(4) Uani 0.62 1 d PGU A 1
H50A H 0.5852 0.1783 0.4254 0.096 Uiso 0.62 1 d PR A 1
C51' C 0.7047(8) 0.1348(6) 0.4023(4) 0.089(5) Uani 0.62 1 d PGU A 1
H51A H 0.6749 0.0805 0.3782 0.107 Uiso 0.62 1 d PR A 1
C52' C 0.8009(8) 0.1556(6) 0.4093(4) 0.101(5) Uani 0.62 1 d PGU A 1
H52A H 0.8375 0.1156 0.3901 0.121 Uiso 0.62 1 d PR A 1
C53' C 0.8440(5) 0.2341(6) 0.4443(5) 0.067(4) Uani 0.62 1 d PGU A 1
H53A H 0.9104 0.2484 0.4492 0.080 Uiso 0.62 1 d PR A 1
C48B C 0.8051(11) 0.2934(7) 0.4688(8) 0.064(11) Uiso 0.38 1 d PGD A 2
C49B C 0.7178(9) 0.2454(9) 0.4478(8) 0.056(6) Uani 0.38 1 d PGU A 2
H49B H 0.6607 0.2725 0.4541 0.068 Uiso 0.38 1 d PR A 2
C50B C 0.7131(8) 0.1581(10) 0.4176(7) 0.048(5) Uani 0.38 1 d PGU A 2
H50B H 0.6528 0.1249 0.4030 0.058 Uiso 0.38 1 d PR A 2
C51B C 0.7957(11) 0.1188(8) 0.4084(7) 0.080(7) Uani 0.38 1 d PGU A 2
H51B H 0.7924 0.0585 0.3875 0.096 Uiso 0.38 1 d PR A 2
C52B C 0.8830(9) 0.1669(9) 0.4294(6) 0.073(5) Uani 0.38 1 d PGU A 2
H52B H 0.9401 0.1397 0.4230 0.088 Uiso 0.38 1 d PR A 2
C53B C 0.8877(8) 0.2542(8) 0.4596(7) 0.050(5) Uani 0.38 1 d PGU A 2
H53B H 0.9480 0.2873 0.4741 0.060 Uiso 0.38 1 d PR A 2
C54' C 0.9421(4) 0.3477(6) 0.5532(3) 0.049(3) Uani 0.62 1 d PGDU A 1
C55' C 1.0220(6) 0.4004(5) 0.5507(3) 0.063(3) Uani 0.62 1 d PGU A 1
H55A H 1.0145 0.4533 0.5227 0.076 Uiso 0.62 1 d PR A 1
C56' C 1.1129(4) 0.3764(6) 0.5888(4) 0.085(4) Uani 0.62 1 d PGU A 1
H56A H 1.1681 0.4128 0.5871 0.102 Uiso 0.62 1 d PR A 1
C57' C 1.1238(5) 0.2997(7) 0.6294(4) 0.091(5) Uani 0.62 1 d PGU A 1
H57A H 1.1866 0.2831 0.6557 0.109 Uiso 0.62 1 d PR A 1
C58' C 1.0439(6) 0.2469(5) 0.6319(4) 0.083(4) Uani 0.62 1 d PGU A 1
H58A H 1.0515 0.1940 0.6599 0.099 Uiso 0.62 1 d PR A 1
C59' C 0.9530(5) 0.2709(5) 0.5938(3) 0.061(3) Uani 0.62 1 d PGU A 1
H59A H 0.8978 0.2345 0.5955 0.074 Uiso 0.62 1 d PR A 1
C54B C 0.9236(7) 0.3450(7) 0.5802(4) 0.041(5) Uani 0.38 1 d PGDU A 2
C55B C 1.0222(7) 0.3602(7) 0.5942(5) 0.076(5) Uani 0.38 1 d PGU A 2
H55B H 1.0462 0.4151 0.5778 0.091 Uiso 0.38 1 d PR A 2
C56B C 1.0862(6) 0.2960(10) 0.6319(7) 0.058(6) Uani 0.38 1 d PGU A 2
H56B H 1.1543 0.3066 0.6416 0.070 Uiso 0.38 1 d PR A 2
C57B C 1.0515(8) 0.2166(9) 0.6557(6) 0.101(8) Uani 0.38 1 d PGU A 2
H57B H 1.0957 0.1723 0.6817 0.121 Uiso 0.38 1 d PR A 2
C58B C 0.9529(9) 0.2013(7) 0.6417(5) 0.074(5) Uani 0.38 1 d PGU A 2
H58B H 0.9290 0.1465 0.6581 0.089 Uiso 0.38 1 d PR A 2
C59B C 0.8890(6) 0.2655(8) 0.6039(5) 0.048(4) Uani 0.38 1 d PGU A 2
H59B H 0.8209 0.2550 0.5942 0.057 Uiso 0.38 1 d PR A 2

loop_
_atom_site_aniso_label
_atom_site_aniso_U_11
_atom_site_aniso_U_22
_atom_site_aniso_U_33
_atom_site_aniso_U_23
_atom_site_aniso_U_13
_atom_site_aniso_U_12
Si1 0.0381(10) 0.0459(10) 0.0372(8) -0.0012(8) 0.0120(7) 0.0022(8)
C2 0.034(4) 0.037(3) 0.038(3) 0.010(3) 0.004(3) 0.011(3)
C3 0.024(3) 0.038(3) 0.036(3) -0.006(3) 0.000(3) -0.003(3)
C4 0.038(4) 0.030(3) 0.038(3) -0.005(3) 0.012(3) 0.000(3)
C5 0.031(4) 0.033(3) 0.045(3) -0.002(3) 0.011(3) -0.002(3)
C6 0.055(4) 0.061(4) 0.044(3) 0.006(3) 0.018(3) -0.007(3)
C7 0.053(4) 0.063(4) 0.050(3) -0.005(3) 0.007(3) 0.003(4)
C8 0.042(4) 0.047(4) 0.052(4) 0.007(3) 0.019(3) -0.010(3)
C9 0.047(4) 0.040(3) 0.028(3) 0.000(3) 0.010(3) 0.001(3)
C10 0.044(4) 0.041(4) 0.045(3) -0.007(3) 0.013(3) 0.000(3)
C11 0.074(6) 0.047(4) 0.058(4) -0.007(3) 0.007(4) -0.023(4)
C12 0.106(7) 0.056(5) 0.070(5) -0.020(4) 0.033(5) 0.011(5)
C13 0.081(6) 0.048(5) 0.101(6) -0.007(4) 0.045(5) 0.019(5)
C14 0.041(4) 0.061(5) 0.089(5) 0.018(4) 0.026(4) 0.014(4)
C15 0.044(4) 0.034(4) 0.058(4) -0.015(3) 0.014(4) -0.010(3)
C16 0.032(4) 0.035(4) 0.049(3) 0.011(3) -0.003(3) 0.001(3)
C17 0.053(4) 0.034(4) 0.042(3) -0.005(3) 0.001(3) 0.005(3)
C18 0.061(5) 0.046(4) 0.050(4) 0.005(3) 0.010(4) 0.008(4)
C19 0.043(5) 0.057(5) 0.063(4) 0.009(4) 0.002(4) 0.011(4)
C20 0.025(4) 0.057(4) 0.077(4) 0.003(4) -0.006(3) 0.003(4)
C21 0.037(4) 0.048(4) 0.085(5) 0.005(4) -0.001(4) 0.000(4)
C22 0.025(4) 0.039(4) 0.070(4) -0.012(3) 0.009(3) 0.000(3)
C23 0.059(5) 0.031(4) 0.067(4) 0.000(4) 0.008(3) 0.008(3)
C24 0.052(5) 0.039(4) 0.100(6) -0.002(4) 0.010(4) 0.003(3)
C25 0.054(5) 0.042(5) 0.110(7) -0.015(5) -0.008(5) -0.002(4)
C26 0.048(5) 0.111(7) 0.077(5) -0.044(6) -0.008(4) -0.004(5)
C27 0.044(4) 0.068(5) 0.058(4) 0.010(4) 0.007(3) 0.006(3)
C28 0.041(4) 0.035(3) 0.036(3) 0.010(3) 0.011(3) 0.012(3)
C29 0.036(4) 0.049(4) 0.064(4) 0.008(3) 0.018(4) 0.008(3)
C30 0.042(4) 0.063(4) 0.078(5) 0.008(4) 0.024(4) 0.005(4)
C31 0.056(5) 0.070(5) 0.101(6) 0.026(4) 0.051(5) 0.024(4)
C32 0.073(6) 0.067(5) 0.077(5) 0.015(4) 0.048(5) 0.019(4)
C33 0.040(4) 0.063(4) 0.066(4) 0.013(4) 0.025(3) 0.003(3)
C34 0.040(4) 0.037(3) 0.045(4) -0.005(3) 0.018(3) 0.006(3)
C35 0.051(4) 0.041(4) 0.057(4) 0.004(3) 0.025(3) 0.001(3)
C36 0.056(5) 0.061(4) 0.062(4) 0.020(4) 0.027(4) 0.005(4)
C37 0.094(6) 0.086(5) 0.049(4) 0.020(4) 0.046(5) 0.002(5)
C38 0.062(5) 0.082(5) 0.037(4) 0.002(3) 0.009(3) 0.010(4)
C39 0.040(4) 0.052(4) 0.044(4) -0.001(3) 0.014(3) -0.010(3)
C40 0.034(4) 0.040(4) 0.032(3) -0.007(3) 0.012(3) -0.005(3)
C41 0.031(3) 0.038(3) 0.036(3) 0.009(3) 0.016(3) 0.011(3)
C42 0.040(4) 0.036(3) 0.040(3) -0.005(3) 0.007(3) 0.000(3)
C43 0.040(4) 0.051(4) 0.061(4) 0.003(3) 0.026(3) -0.008(3)
C44 0.029(4) 0.050(4) 0.060(4) 0.009(3) 0.013(3) -0.009(3)
C45 0.049(4) 0.050(4) 0.047(3) -0.013(3) 0.018(3) -0.006(3)
C46 0.040(4) 0.053(4) 0.047(3) 0.009(3) 0.018(3) 0.003(3)
C47 0.038(4) 0.042(4) 0.042(3) 0.003(3) 0.017(3) 0.003(3)
C48 0.050(4) 0.044(4) 0.045(3) 0.006(3) 0.023(3) 0.004(3)
C49 0.050(5) 0.055(4) 0.079(5) -0.024(4) 0.015(4) -0.004(4)
C50 0.050(5) 0.053(5) 0.125(6) -0.021(5) 0.011(5) -0.016(4)
C51 0.071(6) 0.044(5) 0.171(9) 0.003(6) 0.046(7) -0.025(4)
C52 0.073(6) 0.052(5) 0.132(7) 0.023(5) 0.063(6) 0.008(5)
C53 0.043(4) 0.050(4) 0.085(5) 0.014(4) 0.027(4) 0.016(4)
C54 0.038(4) 0.033(3) 0.036(3) -0.001(3) 0.011(3) -0.008(3)
C55 0.033(4) 0.033(3) 0.043(3) 0.004(3) 0.011(3) 0.003(3)
C56 0.054(5) 0.042(4) 0.058(4) 0.005(3) 0.018(4) 0.004(4)
C57 0.060(5) 0.068(5) 0.043(4) 0.025(4) 0.015(4) 0.018(4)
C58 0.055(5) 0.052(4) 0.048(4) 0.013(3) 0.000(3) 0.006(4)
C59 0.060(5) 0.041(4) 0.050(4) 0.005(3) 0.027(4) 0.005(4)
Si1A 0.040(3) 0.147(7) 0.021(3) 0.003(3) -0.003(2) -0.041(4)
C6' 0.041(10) 0.22(2) 0.018(8) -0.005(12) 0.018(7) 0.008(15)
C7' 0.077(13) 0.112(17) 0.088(14) 0.037(13) 0.043(11) 0.028(14)
C2' 0.040(4) 0.060(4) 0.043(3) 0.005(3) 0.020(3) -0.002(3)
C3' 0.038(4) 0.040(3) 0.039(3) 0.004(3) 0.008(3) -0.009(3)
C4' 0.031(4) 0.068(4) 0.038(3) 0.000(3) 0.006(3) -0.013(3)
C5' 0.031(4) 0.142(7) 0.033(3) 0.030(4) -0.018(3) -0.001(4)
Si1B 0.033(3) 0.107(5) 0.035(3) 0.003(3) 0.002(2) -0.014(3)
C6'A 0.083(11) 0.104(12) 0.020(7) 0.012(7) 0.007(7) 0.034(10)
C7'A 0.061(10) 0.131(14) 0.037(8) 0.049(10) 0.007(7) 0.024(11)
C8' 0.044(4) 0.060(4) 0.034(3) -0.013(3) 0.016(3) -0.013(4)
C9' 0.040(4) 0.057(4) 0.028(3) 0.004(3) 0.009(3) -0.004(3)
C10' 0.057(4) 0.059(4) 0.039(3) -0.004(3) 0.016(3) -0.012(4)
C11' 0.061(5) 0.071(5) 0.066(4) 0.011(4) 0.031(4) -0.004(4)
C12' 0.055(5) 0.068(6) 0.114(6) 0.030(5) 0.037(5) -0.010(4)
C13' 0.058(5) 0.050(4) 0.112(5) 0.008(4) 0.030(5) -0.012(4)
C14' 0.048(4) 0.047(4) 0.064(4) -0.002(3) 0.023(3) -0.002(3)
C15' 0.059(5) 0.051(4) 0.050(4) -0.010(3) 0.032(4) -0.007(4)
C16' 0.054(5) 0.053(4) 0.046(4) 0.000(3) 0.025(4) 0.013(4)
C17' 0.079(6) 0.050(4) 0.035(3) 0.012(3) 0.005(4) 0.010(4)
C18' 0.079(6) 0.098(7) 0.062(5) 0.008(5) 0.005(4) 0.027(5)
C19' 0.084(7) 0.092(7) 0.090(6) 0.033(5) 0.033(5) 0.033(6)
C20' 0.095(7) 0.067(6) 0.117(7) 0.031(5) 0.071(6) 0.047(6)
C21' 0.100(7) 0.055(5) 0.078(5) 0.004(4) 0.059(5) 0.005(4)
C22' 0.078(5) 0.036(4) 0.061(4) -0.010(3) 0.041(4) 0.002(4)
C23' 0.096(6) 0.104(6) 0.095(6) -0.048(5) 0.055(5) -0.050(5)
C24' 0.140(9) 0.117(7) 0.110(7) -0.058(6) 0.061(6) -0.059(7)
C25' 0.126(8) 0.074(6) 0.132(8) -0.020(6) 0.090(7) -0.016(6)
C26' 0.124(8) 0.060(5) 0.113(7) 0.008(5) 0.073(6) 0.019(6)
C27' 0.065(5) 0.052(4) 0.095(5) 0.020(4) 0.053(4) 0.005(4)
C28' 0.043(4) 0.031(3) 0.033(3) 0.003(3) 0.010(3) -0.004(3)
C29' 0.055(4) 0.040(3) 0.035(3) 0.004(3) 0.018(3) 0.008(3)
C30' 0.064(5) 0.068(5) 0.033(3) 0.005(3) 0.014(3) 0.017(4)
C31' 0.101(7) 0.072(5) 0.042(4) 0.020(4) 0.023(5) 0.034(5)
C32' 0.075(5) 0.048(4) 0.061(4) 0.022(4) 0.043(4) 0.027(4)
C33' 0.047(4) 0.047(4) 0.057(4) 0.004(3) 0.023(3) 0.006(3)
C34' 0.037(4) 0.062(4) 0.039(3) 0.013(3) 0.006(3) -0.008(3)
C35' 0.049(4) 0.049(4) 0.057(4) 0.016(4) 0.010(4) -0.001(3)
C36' 0.072(5) 0.066(5) 0.062(4) 0.006(4) 0.022(4) 0.001(4)
C37' 0.063(5) 0.049(4) 0.079(5) 0.007(4) 0.033(4) 0.002(4)
C38' 0.038(4) 0.090(5) 0.091(5) -0.013(5) 0.029(4) -0.021(4)
C39' 0.042(4) 0.078(5) 0.072(4) -0.011(4) 0.014(4) -0.007(4)
C40' 0.121(7) 0.139(7) 0.111(6) 0.042(6) 0.064(5) -0.008(6)
C41' 0.060(4) 0.080(5) 0.058(4) -0.047(4) 0.019(3) -0.018(4)
C42' 0.091(5) 0.068(5) 0.089(5) -0.002(4) 0.043(4) 0.023(4)
C43' 0.085(6) 0.135(7) 0.074(5) -0.016(5) 0.007(4) 0.007(5)
C44' 0.145(7) 0.109(7) 0.122(7) -0.067(6) 0.036(6) -0.028(6)
C45' 0.139(7) 0.057(5) 0.139(7) -0.006(5) 0.052(6) 0.024(5)
C46' 0.071(5) 0.107(6) 0.076(5) -0.009(5) 0.005(4) 0.020(5)
C47' 0.097(6) 0.063(5) 0.143(6) 0.039(5) 0.071(5) 0.010(5)
C48' 0.037(7) 0.025(6) 0.032(6) 0.008(4) -0.016(5) -0.018(4)
C49' 0.069(7) 0.068(7) 0.058(7) 0.024(6) 0.013(6) 0.002(6)
C50' 0.071(7) 0.068(7) 0.080(7) 0.021(6) -0.013(6) -0.020(6)
C51' 0.102(9) 0.063(7) 0.077(8) -0.001(6) -0.013(7) 0.004(7)
C52' 0.123(10) 0.093(8) 0.086(8) -0.004(7) 0.028(7) 0.008(8)
C53' 0.075(8) 0.063(7) 0.060(7) -0.003(6) 0.018(6) -0.003(6)
C49B 0.060(10) 0.062(9) 0.051(8) 0.013(7) 0.022(8) -0.014(8)
C50B 0.051(9) 0.041(8) 0.032(7) -0.004(7) -0.019(7) -0.027(8)
C51B 0.100(11) 0.076(10) 0.066(10) -0.001(8) 0.026(8) -0.014(8)
C52B 0.071(9) 0.083(10) 0.083(9) 0.004(8) 0.050(8) 0.001(8)
C53B 0.047(9) 0.054(9) 0.046(8) 0.007(7) 0.011(7) 0.004(7)
C54' 0.039(6) 0.062(6) 0.046(5) -0.012(5) 0.011(5) 0.012(5)
C55' 0.066(7) 0.058(6) 0.059(6) 0.006(5) 0.010(5) 0.005(5)
C56' 0.058(7) 0.085(7) 0.096(7) 0.014(6) -0.003(6) 0.026(6)
C57' 0.065(8) 0.087(8) 0.100(8) 0.001(7) -0.009(6) 0.019(7)
C58' 0.096(9) 0.064(7) 0.075(7) 0.005(7) 0.004(6) 0.007(7)
C59' 0.060(7) 0.049(6) 0.058(6) -0.002(5) -0.009(5) 0.000(6)
C54B 0.021(7) 0.056(8) 0.059(8) -0.004(7) 0.031(7) -0.002(6)
C55B 0.073(9) 0.077(9) 0.081(9) -0.005(8) 0.026(8) 0.008(8)
C56B 0.032(9) 0.067(10) 0.072(10) -0.003(8) 0.011(7) 0.004(8)
C57B 0.096(12) 0.108(12) 0.087(11) -0.020(9) 0.009(8) 0.005(9)
C58B 0.078(9) 0.080(9) 0.074(8) -0.016(7) 0.039(8) -0.001(8)
C59B 0.042(8) 0.051(8) 0.039(7) 0.003(6) -0.004(7) -0.001(7)

loop_
_atom_type_symbol
_atom_type_description
_atom_type_scat_dispersion_real
_atom_type_scat_dispersion_imag
_atom_type_scat_source
C C 0.0033 0.0016 'International Tables Vol C Tables 4.2.6.8 and 6.1.1.4'
H H 0.0000 0.0000 'International Tables Vol C Tables 4.2.6.8 and 6.1.1.4'
Si Si 0.0817 0.0704 'International Tables Vol C Tables 4.2.6.8 and 6.1.1.4'

loop_
_geom_angle_atom_site_label_1
_geom_angle_atom_site_label_2
_geom_angle_atom_site_label_3
_geom_angle
C6 Si1 C2 110.8(2)
C6 Si1 C7 107.6(3)
C2 Si1 C7 118.2(2)
C6 Si1 C5 114.4(2)
C2 Si1 C5 91.9(2)
C7 Si1 C5 113.5(2)
C3 C2 C8 122.4(5)
C3 C2 Si1 107.7(4)
C8 C2 Si1 128.2(4)
C2 C3 C28 122.5(5)
C2 C3 C4 116.4(4)
C28 C3 C4 121.0(4)
C5 C4 C34 123.8(5)
C5 C4 C3 115.6(4)
C34 C4 C3 120.6(4)
C4 C5 C40 126.9(5)
C4 C5 Si1 108.0(4)
C40 C5 Si1 125.1(4)
Si1 C6 H6A 109.5
Si1 C6 H6B 109.7
H6A C6 H6B 109.5
Si1 C6 H6C 109.2
H6A C6 H6C 109.5
H6B C6 H6C 109.5
Si1 C7 H7A 109.5
Si1 C7 H7B 109.1
H7A C7 H7B 109.5
Si1 C7 H7C 109.8
H7A C7 H7C 109.5
H7B C7 H7C 109.5
C15 C8 C2 123.3(5)
C15 C8 C9 121.8(5)
C2 C8 C9 114.9(5)
C10 C9 C14 116.4(5)
C10 C9 C8 120.6(5)
C14 C9 C8 122.8(6)
C11 C10 C9 120.7(5)
C11 C10 H10 119.8
C9 C10 H10 119.5
C10 C11 C12 120.4(6)
C10 C11 H11 119.7
C12 C11 H11 119.9
C13 C12 C11 119.1(6)
C13 C12 H12 120.2
C11 C12 H12 120.6
C14 C13 C12 122.1(7)
C14 C13 H13 119.1
C12 C13 H13 118.6
C13 C14 C9 121.2(7)
C13 C14 H14 120.3
C9 C14 H14 118.4
C8 C15 C22 122.9(6)
C8 C15 C16 119.1(5)
C22 C15 C16 118.0(5)
C21 C16 C17 118.4(5)
C21 C16 C15 119.5(5)
C17 C16 C15 122.1(5)
C16 C17 C18 122.1(6)
C16 C17 H17 117.8
C18 C17 H17 120.1
C19 C18 C17 118.7(6)
C19 C18 H18 120.4
C17 C18 H18 120.9
C20 C19 C18 122.2(6)
C20 C19 H19 118.3
C18 C19 H19 119.5
C19 C20 C21 118.8(6)
C19 C20 H20 120.1
C21 C20 H20 121.0
C16 C21 C20 119.8(6)
C16 C21 H21 119.7
C20 C21 H21 120.5
C23 C22 C27 115.6(5)
C23 C22 C15 127.1(5)
C27 C22 C15 117.2(5)
C24 C23 C22 122.4(6)
C24 C23 H23 119.1
C22 C23 H23 118.4
C23 C24 C25 122.4(6)
C23 C24 H24 119.9
C25 C24 H24 117.7
C26 C25 C24 118.1(7)
C26 C25 H25 121.1
C24 C25 H25 120.8
C25 C26 C27 121.9(7)
C25 C26 H26 118.4
C27 C26 H26 119.6
C26 C27 C22 119.5(6)
C26 C27 H27 122.2
C22 C27 H27 118.3
C29 C28 C33 116.5(5)
C29 C28 C3 121.1(5)
C33 C28 C3 122.4(5)
C30 C29 C28 122.9(6)
C30 C29 H29 119.1
C28 C29 H29 118.0
C29 C30 C31 120.7(6)
C29 C30 H30 120.3
C31 C30 H30 119.0
C30 C31 C32 119.9(6)
C30 C31 H31 121.1
C32 C31 H31 119.0
C33 C32 C31 116.7(6)
C33 C32 H32 122.6
C31 C32 H32 120.7
C32 C33 C28 123.2(6)
C32 C33 H33 118.9
C28 C33 H33 117.6
C35 C34 C39 118.3(5)
C35 C34 C4 122.1(5)
C39 C34 C4 119.5(5)
C36 C35 C34 121.0(6)
C36 C35 H35 121.8
C34 C35 H35 117.1
C37 C36 C35 119.9(6)
C37 C36 H36 120.0
C35 C36 H36 120.1
C36 C37 C38 121.3(6)
C36 C37 H37 119.1
C38 C37 H37 119.6
C39 C38 C37 117.0(6)
C39 C38 H38 123.2
C37 C38 H38 119.8
C38 C39 C34 122.4(5)
C38 C39 H39 120.3
C34 C39 H39 117.2
C47 C40 C5 124.6(5)
C47 C40 C41 121.9(5)
C5 C40 C41 113.5(4)
C46 C41 C42 117.8(5)
C46 C41 C40 121.3(5)
C42 C41 C40 120.6(5)
C43 C42 C41 120.0(5)
C43 C42 H42 121.5
C41 C42 H42 118.5
C44 C43 C42 121.5(5)
C44 C43 H43 119.8
C42 C43 H43 118.6
C43 C44 C45 119.0(5)
C43 C44 H44 121.1
C45 C44 H44 119.9
C46 C45 C44 120.0(5)
C46 C45 H45 119.4
C44 C45 H45 120.5
C45 C46 C41 121.5(5)
C45 C46 H46 120.5
C41 C46 H46 118.0
C40 C47 C54 122.9(5)
C40 C47 C48 122.3(5)
C54 C47 C48 114.9(5)
C49 C48 C53 118.5(6)
C49 C48 C47 122.4(5)
C53 C48 C47 119.1(5)
C48 C49 C50 121.4(7)
C48 C49 H49 118.9
C50 C49 H49 119.7
C51 C50 C49 119.7(7)
C51 C50 H50 118.0
C49 C50 H50 122.3
C50 C51 C52 121.6(7)
C50 C51 H51 120.1
C52 C51 H51 118.3
C51 C52 C53 118.2(7)
C51 C52 H52 120.0
C53 C52 H52 121.8
C48 C53 C52 120.6(7)
C48 C53 H53 118.3
C52 C53 H53 121.1
C59 C54 C55 118.2(5)
C59 C54 C47 121.0(5)
C55 C54 C47 120.7(5)
C54 C55 C56 121.3(5)
C54 C55 H55 118.8
C56 C55 H55 119.9
C57 C56 C55 119.2(6)
C57 C56 H56 120.1
C55 C56 H56 120.7
C56 C57 C58 121.6(6)
C56 C57 H57 119.6
C58 C57 H57 118.8
C57 C58 C59 117.2(6)
C57 C58 H58 121.5
C59 C58 H58 121.3
C54 C59 C58 122.5(6)
C54 C59 H59 118.6
C58 C59 H59 118.9
C6' Si1A C7' 109.8(7)
C6' Si1A C5' 107.1(6)
C7' Si1A C5' 115.4(7)
C6' Si1A C2' 112.8(7)
C7' Si1A C2' 120.2(7)
C5' Si1A C2' 89.7(3)
C6' Si1A H7'E 108.9
C2' Si1A H7'E 110.2
Si1A C6' H6'A 113.6
Si1A C6' H6'B 107.7
H6'A C6' H6'B 109.5
Si1A C6' H6'C 107.1
H6'A C6' H6'C 109.5
H6'B C6' H6'C 109.5
Si1A C6' H6'D 122.3
H6'A C6' H6'D 121.3
H6'C C6' H6'E 105.6
Si1A C7' H7'A 110.2
Si1A C7' H7'B 108.3
H7'A C7' H7'B 109.5
Si1A C7' H7'C 109.9
H7'A C7' H7'C 109.5
H7'B C7' H7'C 109.5
H7'C C7' H7'E 108.8
H7'E C7' H7'F 104.9
C3' C2' C8' 128.2(4)
C3' C2' Si1B 107.8(4)
C8' C2' Si1B 122.9(4)
C3' C2' Si1A 106.2(4)
C8' C2' Si1A 124.9(4)
C2' C3' C28' 122.7(5)
C2' C3' C4' 117.0(4)
C28' C3' C4' 120.2(5)
C5' C4' C34' 124.3(5)
C5' C4' C3' 114.0(5)
C34' C4' C3' 121.6(5)
C4' C5' C40' 126.6(6)
C4' C5' Si1A 109.4(4)
C40' C5' Si1A 123.7(5)
C4' C5' Si1B 110.5(4)
C40' C5' Si1B 121.1(5)
C6'A Si1B C7'A 109.7(7)
C6'A Si1B C2' 113.9(5)
C7'A Si1B C2' 108.7(5)
C6'A Si1B C5' 121.8(6)
C7'A Si1B C5' 111.8(6)
C2' Si1B C5' 89.0(3)
H6'B C6'A H6'C 106.4
Si1B C6'A H6'D 110.5
Si1B C6'A H6'E 107.7
H6'D C6'A H6'E 109.5
Si1B C6'A H6'F 110.1
H6'D C6'A H6'F 109.5
H6'E C6'A H6'F 109.5
Si1B C7'A H7'D 111.5
Si1B C7'A H7'E 107.6
H7'D C7'A H7'E 109.5
Si1B C7'A H7'F 109.2
H7'B C7'A H7'F 110.3
H7'D C7'A H7'F 109.5
H7'E C7'A H7'F 109.5
C15' C8' C9' 121.8(6)
C15' C8' C2' 124.0(5)
C9' C8' C2' 114.0(5)
C10' C9' C14' 117.9(5)
C10' C9' C8' 121.6(5)
C14' C9' C8' 120.5(5)
C11' C10' C9' 122.3(6)
C11' C10' H10' 119.6
C9' C10' H10' 118.0
C12' C11' C10' 119.9(6)
C12' C11' H11' 119.8
C10' C11' H11' 120.3
C11' C12' C13' 119.3(6)
C11' C12' H12' 120.7
C13' C12' H12' 120.0
C12' C13' C14' 120.8(6)
C12' C13' H13' 120.5
C14' C13' H13' 118.6
C9' C14' C13' 119.7(6)
C9' C14' H14' 119.7
C13' C14' H14' 120.5
C8' C15' C22' 122.4(6)
C8' C15' C16' 122.0(5)
C22' C15' C16' 115.5(6)
C17' C16' C21' 117.1(6)
C17' C16' C15' 123.7(6)
C21' C16' C15' 118.9(7)
C16' C17' C18' 121.1(6)
C16' C17' H17' 118.6
C18' C17' H17' 120.3
C19' C18' C17' 120.1(8)
C19' C18' H18' 120.0
C17' C18' H18' 119.9
C20' C19' C18' 122.3(9)
C20' C19' H19' 119.1
C18' C19' H19' 118.6
C19' C20' C21' 118.2(8)
C19' C20' H20' 120.2
C21' C20' H20' 121.6
C16' C21' C20' 121.2(7)
C16' C21' H21' 119.6
C20' C21' H21' 119.1
C23' C22' C27' 120.8(6)
C23' C22' C15' 120.6(6)
C27' C22' C15' 118.2(6)
C22' C23' C24' 118.1(7)
C22' C23' H23' 120.5
C24' C23' H23' 121.3
C25' C24' C23' 118.0(8)
C25' C24' H24' 120.1
C23' C24' H24' 121.9
C26' C25' C24' 124.5(8)
C26' C25' H25' 117.1
C24' C25' H25' 118.4
C25' C26' C27' 116.8(7)
C25' C26' H26' 121.5
C27' C26' H26' 121.7
C26' C27' C22' 121.6(7)
C26' C27' H27' 119.5
C22' C27' H27' 118.8
C29' C28' C33' 116.9(5)
C29' C28' C3' 122.0(5)
C33' C28' C3' 121.0(5)
C30' C29' C28' 122.3(5)
C30' C29' H29' 119.7
C28' C29' H29' 118.0
C31' C30' C29' 120.0(6)
C31' C30' H30' 119.4
C29' C30' H30' 120.6
C32' C31' C30' 119.4(6)
C32' C31' H31' 120.2
C30' C31' H31' 120.4
C31' C32' C33' 121.8(6)
C31' C32' H32' 118.2
C33' C32' H32' 120.0
C28' C33' C32' 119.6(6)
C28' C33' H33' 119.9
C32' C33' H33' 120.4
C35' C34' C39' 118.4(6)
C35' C34' C4' 120.7(6)
C39' C34' C4' 120.8(6)
C34' C35' C36' 121.4(6)
C34' C35' H35' 119.1
C36' C35' H35' 119.4
C37' C36' C35' 119.6(6)
C37' C36' H36' 119.4
C35' C36' H36' 121.0
C36' C37' C38' 120.9(6)
C36' C37' H37' 119.8
C38' C37' H37' 119.3
C37' C38' C39' 119.0(6)
C37' C38' H38' 120.2
C39' C38' H38' 120.8
C34' C39' C38' 120.7(6)
C34' C39' H39' 118.8
C38' C39' H39' 120.5
C47' C40' C5' 122.5(11)
C47' C40' C41' 118.2(10)
C5' C40' C41' 118.8(8)
C42' C41' C46' 118.2(7)
C42' C41' C40' 129.3(8)
C46' C41' C40' 112.1(7)
C41' C42' C43' 123.5(8)
C41' C42' H42' 117.9
C43' C42' H42' 118.6
C44' C43' C42' 117.5(8)
C44' C43' H43' 121.2
C42' C43' H43' 121.2
C43' C44' C45' 121.7(9)
C43' C44' H44' 119.2
C45' C44' H44' 119.0
C46' C45' C44' 119.7(9)
C46' C45' H45' 119.9
C44' C45' H45' 120.5
C41' C46' C45' 119.3(7)
C41' C46' H46' 119.7
C45' C46' H46' 121.0
C40' C47' C48B 128.7(11)
C40' C47' C48' 126.1(10)
C40' C47' C54' 125.1(10)
C48B C47' C54' 101.7(8)
C48' C47' C54' 106.9(7)
C40' C47' C54B 119.9(10)
C48B C47' C54B 111.4(9)
C48' C47' C54B 113.1(7)
C49' C48' C53' 120.0
C49' C48' C47' 117.1(7)
C53' C48' C47' 122.9(7)
C48' C49' C50' 120.0
C48' C49' H49A 120.0
C50' C49' H49A 120.0
C48' C49' H49B 153.0
C51' C50' C49' 120.0
C51' C50' H50A 120.0
C49' C50' H50A 120.0
C50' C51' C52' 120.0
C50' C51' H51A 120.0
C52' C51' H51A 120.0
C53' C52' C51' 120.0
C53' C52' H52A 120.0
C51' C52' H52A 120.0
C52' C53' C48' 120.0
C52' C53' H53A 120.0
C48' C53' H53A 120.0
C53B C48B C49B 120.0
C48B C49B C50B 120.0
C48B C49B H49B 120.0
C50B C49B H49B 120.0
C51B C50B C49B 120.0
C51B C50B H50B 120.0
C49B C50B H50B 120.0
C50B C51B C52B 120.0
C50B C51B H51B 120.0
C52B C51B H51B 120.0
C53B C52B C51B 120.0
C53B C52B H52B 120.0
C51B C52B H52B 120.0
C48B C53B C52B 120.0
C48B C53B H53B 120.0
C52B C53B H53B 120.0
C55' C54' C59' 120.0
C55' C54' C47' 121.5(6)
C59' C54' C47' 118.3(6)
C56' C55' C54' 120.0
C56' C55' H55A 120.0
C54' C55' H55A 120.0
C54' C55' H55B 111.0
H55A C55' H55B 107.9
C55' C56' C57' 120.0
C55' C56' H56A 120.0
C57' C56' H56A 120.0
C57' C56' H55B 117.5
H56A C56' H55B 115.6
H56A C56' H56B 103.2
H55B C56' H56B 128.8
C58' C57' C56' 120.0
C58' C57' H57A 120.0
C56' C57' H57A 120.0
C57' C58' C59' 120.0
C57' C58' H58A 120.0
C59' C58' H58A 120.0
C54' C59' C58' 120.0
C54' C59' H59A 120.0
C58' C59' H59A 120.0
C55B C54B C59B 120.0
C55B C54B C47' 127.8(7)
C59B C54B C47' 106.8(7)
C54B C55B C56B 120.0
C54B C55B H55B 120.0
C56B C55B H55B 120.0
C57B C56B C55B 120.0
C57B C56B H56B 120.0
C55B C56B H56B 120.0
C58B C57B C56B 120.0
C58B C57B H57B 120.0
C56B C57B H57B 120.0
C59B C58B C57B 120.0
C57B C58B H59A 121.1
C59B C58B H58B 120.0
C57B C58B H58B 120.0
H58A C58B H58B 106.7
C58B C59B C54B 120.0
C58B C59B H59B 120.0
C54B C59B H59B 120.0

loop_
_geom_bond_atom_site_label_1
_geom_bond_atom_site_label_2
_geom_bond_distance
Si1 C6 1.866(6)
Si1 C2 1.872(5)
Si1 C7 1.884(5)
Si1 C5 1.888(5)
C2 C3 1.357(6)
C2 C8 1.503(7)
C3 C28 1.481(7)
C3 C4 1.515(7)
C4 C5 1.351(6)
C4 C34 1.491(7)
C5 C40 1.484(7)
C6 H6A 0.9601
C6 H6B 0.9601
C6 H6C 0.9598
C7 H7A 0.9599
C7 H7B 0.9600
C7 H7C 0.9601
C8 C15 1.349(7)
C8 C9 1.522(7)
C9 C10 1.398(7)
C9 C14 1.409(7)
C10 C11 1.354(8)
C10 H10 0.9600
C11 C12 1.386(9)
C11 H11 0.9599
C12 C13 1.337(9)
C12 H12 0.9601
C13 C14 1.325(8)
C13 H13 0.9601
C14 H14 0.9599
C15 C22 1.486(7)
C15 C16 1.501(7)
C16 C21 1.367(7)
C16 C17 1.370(7)
C17 C18 1.372(7)
C17 H17 0.9600
C18 C19 1.359(8)
C18 H18 0.9599
C19 C20 1.334(7)
C19 H19 0.9601
C20 C21 1.430(8)
C20 H20 0.9599
C21 H21 0.9600
C22 C23 1.375(7)
C22 C27 1.428(8)
C23 C24 1.346(8)
C23 H23 0.9602
C24 C25 1.365(9)
C24 H24 0.9599
C25 C26 1.334(9)
C25 H25 0.9601
C26 C27 1.404(9)
C26 H26 0.9600
C27 H27 0.9599
C28 C29 1.387(7)
C28 C33 1.395(7)
C29 C30 1.342(7)
C29 H29 0.9602
C30 C31 1.370(8)
C30 H30 0.9600
C31 C32 1.435(9)
C31 H31 0.9599
C32 C33 1.387(7)
C32 H32 0.9599
C33 H33 0.9599
C34 C35 1.374(7)
C34 C39 1.377(7)
C35 C36 1.375(7)
C35 H35 0.9604
C36 C37 1.350(8)
C36 H36 0.9600
C37 C38 1.410(8)
C37 H37 0.9601
C38 C39 1.377(7)
C38 H38 0.9601
C39 H39 0.9600
C40 C47 1.346(7)
C40 C41 1.501(7)
C41 C46 1.374(7)
C41 C42 1.389(6)
C42 C43 1.371(7)
C42 H42 0.9600
C43 C44 1.344(7)
C43 H43 0.9601
C44 C45 1.385(7)
C44 H44 0.9601
C45 C46 1.357(7)
C45 H45 0.9599
C46 H46 0.9602
C47 C54 1.496(7)
C47 C48 1.496(7)
C48 C49 1.363(7)
C48 C53 1.395(7)
C49 C50 1.375(8)
C49 H49 0.9599
C50 C51 1.362(10)
C50 H50 0.9599
C51 C52 1.367(10)
C51 H51 0.9600
C52 C53 1.403(9)
C52 H52 0.9600
C53 H53 0.9602
C54 C59 1.372(7)
C54 C55 1.381(7)
C55 C56 1.382(7)
C55 H55 0.9601
C56 C57 1.380(8)
C56 H56 0.9599
C57 C58 1.382(8)
C57 H57 0.9599
C58 C59 1.404(8)
C58 H58 0.9600
C59 H59 0.9601
Si1A C6' 1.858(9)
Si1A C7' 1.868(9)
Si1A C5' 1.873(7)
Si1A C2' 1.912(7)
Si1A H7'E 1.7646
C6' H6'A 0.9601
C6' H6'B 0.9601
C6' H6'C 0.9599
C7' H7'A 0.9599
C7' H7'B 0.9598
C7' H7'C 0.9602
C2' C3' 1.362(7)
C2' C8' 1.480(8)
C2' Si1B 1.899(6)
C3' C28' 1.477(7)
C3' C4' 1.505(7)
C4' C5' 1.335(7)
C4' C34' 1.478(7)
C5' C40' 1.519(11)
C5' Si1B 1.911(7)
Si1B C6'A 1.863(9)
Si1B C7'A 1.868(9)
C6'A H6'D 0.9599
C6'A H6'E 0.9599
C6'A H6'F 0.9601
C7'A H7'D 0.9601
C7'A H7'E 0.9599
C7'A H7'F 0.9600
C8' C15' 1.368(8)
C8' C9' 1.479(7)
C9' C10' 1.379(7)
C9' C14' 1.397(7)
C10' C11' 1.377(8)
C10' H10' 0.9601
C11' C12' 1.371(9)
C11' H11' 0.9601
C12' C13' 1.380(9)
C12' H12' 0.9600
C13' C14' 1.399(8)
C13' H13' 0.9600
C14' H14' 0.9601
C15' C22' 1.489(8)
C15' C16' 1.496(8)
C16' C17' 1.355(8)
C16' C21' 1.402(8)
C17' C18' 1.384(9)
C17' H17' 0.9600
C18' C19' 1.344(10)
C18' H18' 0.9599
C19' C20' 1.324(10)
C19' H19' 0.9600
C20' C21' 1.403(10)
C20' H20' 0.9600
C21' H21' 0.9599
C22' C23' 1.333(9)
C22' C27' 1.401(8)
C23' C24' 1.432(10)
C23' H23' 0.9599
C24' C25' 1.354(10)
C24' H24' 0.9600
C25' C26' 1.344(10)
C25' H25' 0.9598
C26' C27' 1.356(9)
C26' H26' 0.9600
C27' H27' 0.9601
C28' C29' 1.400(7)
C28' C33' 1.400(7)
C29' C30' 1.379(7)
C29' H29' 0.9600
C30' C31' 1.379(9)
C30' H30' 0.9601
C31' C32' 1.351(9)
C31' H31' 0.9600
C32' C33' 1.410(7)
C32' H32' 0.9601
C33' H33' 0.9599
C34' C35' 1.363(7)
C34' C39' 1.387(8)
C35' C36' 1.398(8)
C35' H35' 0.9600
C36' C37' 1.360(8)
C36' H36' 0.9600
C37' C38' 1.369(8)
C37' H37' 0.9601
C38' C39' 1.408(8)
C38' H38' 0.9600
C39' H39' 0.9599
C40' C47' 1.154(10)
C40' C41' 1.618(12)
C41' C42' 1.353(9)
C41' C46' 1.357(9)
C42' C43' 1.355(10)
C42' H42' 0.9601
C43' C44' 1.321(11)
C43' H43' 0.9598
C44' C45' 1.371(11)
C44' H44' 0.9599
C45' C46' 1.368(10)
C45' H45' 0.9599
C46' H46' 0.9600
C47' C48B 1.549(13)
C47' C48' 1.557(10)
C47' C54' 1.599(10)
C47' C54B 1.719(11)
C48' C49' 1.3900
C48' C53' 1.3901
C49' C50' 1.3900
C49' H49A 0.9600
C50' C51' 1.3899
C50' H50A 0.9600
C51' C52' 1.3901
C51' H51A 0.9601
C52' C53' 1.3900
C52' H52A 0.9599
C53' H53A 0.9600
C48B C53B 1.3899
C48B C49B 1.3899
C49B C50B 1.3901
C49B H49B 0.9599
C50B C51B 1.3899
C50B H50B 0.9600
C51B C52B 1.3901
C51B H51B 0.9600
C52B C53B 1.3900
C52B H52B 0.9598
C53B H53B 0.9600
C54' C55' 1.3900
C54' C59' 1.3900
C55' C56' 1.3899
C55' H55A 0.9601
C56' C57' 1.3900
C56' H56A 0.9600
C57' C58' 1.3899
C57' H57A 0.9601
C58' C59' 1.3901
C58' H58A 0.9600
C59' H59A 0.9600
C54B C55B 1.3899
C54B C59B 1.3901
C55B C56B 1.3900
C55B H55B 0.9600
C56B C57B 1.3900
C56B H56B 0.9600
C57B C58B 1.3899
C57B H57B 0.9600
C58B C59B 1.3899
C58B H58B 0.9600
C59B H59B 0.9600

loop_
_geom_torsion_atom_site_label_1
_geom_torsion_atom_site_label_2
_geom_torsion_atom_site_label_3
_geom_torsion_atom_site_label_4
_geom_torsion
C6 Si1 C2 C3 -111.3(4)
C7 Si1 C2 C3 123.9(4)
C5 Si1 C2 C3 5.8(4)
C6 Si1 C2 C8 53.9(5)
C7 Si1 C2 C8 -71.0(5)
C5 Si1 C2 C8 171.0(5)
C8 C2 C3 C28 10.0(8)
Si1 C2 C3 C28 176.3(4)
C8 C2 C3 C4 -171.3(5)
Si1 C2 C3 C4 -5.0(6)
C2 C3 C4 C5 1.0(7)
C28 C3 C4 C5 179.7(5)
C2 C3 C4 C34 -177.3(5)
C28 C3 C4 C34 1.4(7)
C34 C4 C5 C40 1.4(8)
C3 C4 C5 C40 -176.8(5)
C34 C4 C5 Si1 -178.2(4)
C3 C4 C5 Si1 3.6(5)
C6 Si1 C5 C4 108.6(4)
C2 Si1 C5 C4 -5.3(4)
C7 Si1 C5 C4 -127.4(4)
C6 Si1 C5 C40 -71.0(5)
C2 Si1 C5 C40 175.1(4)
C7 Si1 C5 C40 53.0(5)
C3 C2 C8 C15 -124.9(6)
Si1 C2 C8 C15 71.9(7)
C3 C2 C8 C9 55.3(7)
Si1 C2 C8 C9 -107.9(5)
C15 C8 C9 C10 -132.3(6)
C2 C8 C9 C10 47.5(6)
C15 C8 C9 C14 51.9(7)
C2 C8 C9 C14 -128.2(5)
C14 C9 C10 C11 0.0(7)
C8 C9 C10 C11 -176.0(5)
C9 C10 C11 C12 -0.5(8)
C10 C11 C12 C13 0.0(10)
C11 C12 C13 C14 1.2(11)
C12 C13 C14 C9 -1.8(10)
C10 C9 C14 C13 1.1(8)
C8 C9 C14 C13 177.1(5)
C2 C8 C15 C22 9.0(8)
C9 C8 C15 C22 -171.2(5)
C2 C8 C15 C16 -170.1(5)
C9 C8 C15 C16 9.8(8)
C8 C15 C16 C21 -121.6(6)
C22 C15 C16 C21 59.3(7)
C8 C15 C16 C17 59.9(7)
C22 C15 C16 C17 -119.2(6)
C21 C16 C17 C18 0.7(8)
C15 C16 C17 C18 179.3(5)
C16 C17 C18 C19 0.0(8)
C17 C18 C19 C20 -0.2(9)
C18 C19 C20 C21 -0.5(9)
C17 C16 C21 C20 -1.3(8)
C15 C16 C21 C20 -179.9(5)
C19 C20 C21 C16 1.3(9)
C8 C15 C22 C23 30.0(9)
C16 C15 C22 C23 -151.0(6)
C8 C15 C22 C27 -153.0(5)
C16 C15 C22 C27 26.0(7)
C27 C22 C23 C24 1.4(9)
C15 C22 C23 C24 178.4(6)
C22 C23 C24 C25 -0.3(10)
C23 C24 C25 C26 -0.8(11)
C24 C25 C26 C27 0.7(11)
C25 C26 C27 C22 0.4(10)
C23 C22 C27 C26 -1.4(8)
C15 C22 C27 C26 -178.7(6)
C2 C3 C28 C29 52.6(7)
C4 C3 C28 C29 -126.0(5)
C2 C3 C28 C33 -126.6(6)
C4 C3 C28 C33 54.7(7)
C33 C28 C29 C30 0.7(8)
C3 C28 C29 C30 -178.6(5)
C28 C29 C30 C31 -1.9(9)
C29 C30 C31 C32 3.2(9)
C30 C31 C32 C33 -3.3(9)
C31 C32 C33 C28 2.2(8)
C29 C28 C33 C32 -0.9(8)
C3 C28 C33 C32 178.4(5)
C5 C4 C34 C35 -127.9(6)
C3 C4 C34 C35 50.3(7)
C5 C4 C34 C39 52.5(7)
C3 C4 C34 C39 -129.4(5)
C39 C34 C35 C36 0.4(8)
C4 C34 C35 C36 -179.2(5)
C34 C35 C36 C37 -1.4(9)
C35 C36 C37 C38 1.6(10)
C36 C37 C38 C39 -0.8(9)
C37 C38 C39 C34 -0.2(9)
C35 C34 C39 C38 0.4(8)
C4 C34 C39 C38 -180.0(5)
C4 C5 C40 C47 52.5(8)
Si1 C5 C40 C47 -128.0(5)
C4 C5 C40 C41 -129.8(5)
Si1 C5 C40 C41 49.7(6)
C47 C40 C41 C46 -129.1(5)
C5 C40 C41 C46 53.1(6)
C47 C40 C41 C42 55.9(7)
C5 C40 C41 C42 -121.9(5)
C46 C41 C42 C43 2.2(7)
C40 C41 C42 C43 177.3(5)
C41 C42 C43 C44 -0.2(8)
C42 C43 C44 C45 -1.0(8)
C43 C44 C45 C46 0.3(8)
C44 C45 C46 C41 1.8(8)
C42 C41 C46 C45 -3.0(8)
C40 C41 C46 C45 -178.1(5)
C5 C40 C47 C54 -167.5(4)
C41 C40 C47 C54 15.0(7)
C5 C40 C47 C48 12.6(7)
C41 C40 C47 C48 -164.9(5)
C40 C47 C48 C49 49.4(7)
C54 C47 C48 C49 -130.4(5)
C40 C47 C48 C53 -133.1(5)
C54 C47 C48 C53 47.0(6)
C53 C48 C49 C50 -0.9(8)
C47 C48 C49 C50 176.5(5)
C48 C49 C50 C51 -0.2(10)
C49 C50 C51 C52 2.0(11)
C50 C51 C52 C53 -2.5(11)
C49 C48 C53 C52 0.3(8)
C47 C48 C53 C52 -177.3(5)
C51 C52 C53 C48 1.4(9)
C40 C47 C54 C59 44.7(7)
C48 C47 C54 C59 -135.4(5)
C40 C47 C54 C55 -140.4(5)
C48 C47 C54 C55 39.4(6)
C59 C54 C55 C56 0.2(7)
C47 C54 C55 C56 -174.8(4)
C54 C55 C56 C57 -1.1(8)
C55 C56 C57 C58 0.0(8)
C56 C57 C58 C59 1.9(8)
C55 C54 C59 C58 1.9(7)
C47 C54 C59 C58 176.9(5)
C57 C58 C59 C54 -2.9(8)
C6' Si1A C2' C3' 123.1(6)
C7' Si1A C2' C3' -105.0(8)
C5' Si1A C2' C3' 14.6(5)
C6' Si1A C2' C8' -65.9(8)
C7' Si1A C2' C8' 66.1(9)
C5' Si1A C2' C8' -174.4(5)
C8' C2' C3' C28' 0.5(9)
Si1B C2' C3' C28' -168.1(4)
Si1A C2' C3' C28' 171.1(5)
C8' C2' C3' C4' -179.4(5)
Si1B C2' C3' C4' 12.0(6)
Si1A C2' C3' C4' -8.8(6)
C2' C3' C4' C5' -5.2(8)
C28' C3' C4' C5' 174.9(5)
C2' C3' C4' C34' 178.1(5)
C28' C3' C4' C34' -1.8(8)
C34' C4' C5' C40' 7.2(12)
C3' C4' C5' C40' -169.4(8)
C34' C4' C5' Si1A -166.7(5)
C3' C4' C5' Si1A 16.7(7)
C34' C4' C5' Si1B 172.0(5)
C3' C4' C5' Si1B -4.6(7)
C6' Si1A C5' C4' -131.8(8)
C7' Si1A C5' C4' 105.6(8)
C2' Si1A C5' C4' -18.0(6)
C6' Si1A C5' C40' 54.0(10)
C7' Si1A C5' C40' -68.5(10)
C2' Si1A C5' C40' 167.8(7)
C6' Si1A C5' Si1B -35.0(9)
C7' Si1A C5' Si1B -157.5(12)
C2' Si1A C5' Si1B 78.8(8)
C3' C2' Si1B C6'A 113.0(7)
C8' C2' Si1B C6'A -56.3(7)
C3' C2' Si1B C7'A -124.3(7)
C8' C2' Si1B C7'A 66.3(8)
C3' C2' Si1B C5' -11.6(5)
C8' C2' Si1B C5' 179.0(5)
C4' C5' Si1B C6'A -108.5(7)
C40' C5' Si1B C6'A 57.3(9)
C4' C5' Si1B C7'A 119.0(7)
C40' C5' Si1B C7'A -75.2(8)
C4' C5' Si1B C2' 9.2(6)
C40' C5' Si1B C2' 175.0(7)
Si1A C5' Si1B C2' -81.2(8)
C3' C2' C8' C15' -57.1(8)
Si1B C2' C8' C15' 109.9(6)
Si1A C2' C8' C15' 133.8(5)
C3' C2' C8' C9' 127.6(6)
Si1B C2' C8' C9' -65.4(6)
Si1A C2' C8' C9' -41.5(7)
C15' C8' C9' C10' -53.3(7)
C2' C8' C9' C10' 122.0(5)
C15' C8' C9' C14' 129.3(6)
C2' C8' C9' C14' -55.3(7)
C14' C9' C10' C11' 0.1(8)
C8' C9' C10' C11' -177.4(5)
C9' C10' C11' C12' -0.7(9)
C10' C11' C12' C13' 0.4(10)
C11' C12' C13' C14' 0.4(10)
C10' C9' C14' C13' 0.8(8)
C8' C9' C14' C13' 178.3(5)
C12' C13' C14' C9' -1.0(10)
C9' C8' C15' C22' 168.1(5)
C2' C8' C15' C22' -6.9(8)
C9' C8' C15' C16' -14.3(7)
C2' C8' C15' C16' 170.8(5)
C8' C15' C16' C17' -44.6(8)
C22' C15' C16' C17' 133.2(6)
C8' C15' C16' C21' 142.6(5)
C22' C15' C16' C21' -39.6(7)
C21' C16' C17' C18' -1.4(8)
C15' C16' C17' C18' -174.3(6)
C16' C17' C18' C19' -0.5(10)
C17' C18' C19' C20' 2.3(12)
C18' C19' C20' C21' -2.0(12)
C17' C16' C21' C20' 1.7(8)
C15' C16' C21' C20' 175.0(5)
C19' C20' C21' C16' 0.0(10)
C8' C15' C22' C23' -61.8(8)
C16' C15' C22' C23' 120.4(7)
C8' C15' C22' C27' 125.4(6)
C16' C15' C22' C27' -52.4(7)
C27' C22' C23' C24' 1.0(11)
C15' C22' C23' C24' -171.6(7)
C22' C23' C24' C25' -3.5(12)
C23' C24' C25' C26' 4.0(14)
C24' C25' C26' C27' -1.8(13)
C25' C26' C27' C22' -0.9(10)
C23' C22' C27' C26' 1.2(10)
C15' C22' C27' C26' 174.0(6)
C2' C3' C28' C29' -48.2(8)
C4' C3' C28' C29' 131.7(5)
C2' C3' C28' C33' 129.1(6)
C4' C3' C28' C33' -51.0(7)
C33' C28' C29' C30' -0.2(8)
C3' C28' C29' C30' 177.2(5)
C28' C29' C30' C31' -0.8(8)
C29' C30' C31' C32' 1.6(9)
C30' C31' C32' C33' -1.4(9)
C29' C28' C33' C32' 0.3(7)
C3' C28' C33' C32' -177.1(5)
C31' C32' C33' C28' 0.5(8)
C5' C4' C34' C35' 126.3(7)
C3' C4' C34' C35' -57.4(8)
C5' C4' C34' C39' -50.8(9)
C3' C4' C34' C39' 125.5(6)
C39' C34' C35' C36' -1.7(8)
C4' C34' C35' C36' -178.9(5)
C34' C35' C36' C37' 1.4(9)
C35' C36' C37' C38' -1.1(9)
C36' C37' C38' C39' 1.1(10)
C35' C34' C39' C38' 1.7(9)
C4' C34' C39' C38' 178.9(6)
C37' C38' C39' C34' -1.4(10)
C4' C5' C40' C47' -73.2(12)
Si1A C5' C40' C47' 99.9(11)
Si1B C5' C40' C47' 123.5(9)
C4' C5' C40' C41' 114.8(9)
Si1A C5' C40' C41' -72.1(9)
Si1B C5' C40' C41' -48.6(9)
C47' C40' C41' C42' -41.7(12)
C5' C40' C41' C42' 130.7(8)
C47' C40' C41' C46' 145.6(9)
C5' C40' C41' C46' -42.0(9)
C46' C41' C42' C43' -0.2(11)
C40' C41' C42' C43' -172.5(8)
C41' C42' C43' C44' -1.4(13)
C42' C43' C44' C45' 0.8(15)
C43' C44' C45' C46' 1.4(15)
C42' C41' C46' C45' 2.4(11)
C40' C41' C46' C45' 176.0(7)
C44' C45' C46' C41' -3.0(13)
C5' C40' C47' C48B 12.6(16)
C41' C40' C47' C48B -175.3(9)
C5' C40' C47' C48' 1.9(15)
C41' C40' C47' C48' 174.0(7)
C5' C40' C47' C54' 164.1(6)
C41' C40' C47' C54' -23.8(13)
C5' C40' C47' C54B -166.4(6)
C41' C40' C47' C54B 5.7(12)
C40' C47' C48' C49' -55.0(12)
C54' C47' C48' C49' 140.2(5)
C40' C47' C48' C53' 127.8(9)
C54' C47' C48' C53' -37.1(9)
C53' C48' C49' C50' 0.0
C47' C48' C49' C50' -177.3(8)
C48' C49' C50' C51' 0.0
C49' C50' C51' C52' 0.0
C50' C51' C52' C53' 0.0
C51' C52' C53' C48' 0.0
C49' C48' C53' C52' 0.0
C47' C48' C53' C52' 177.2(9)
C40' C47' C48B C53B 129.2(11)
C54B C47' C48B C53B -51.8(10)
C40' C47' C48B C49B -63.8(17)
C54B C47' C48B C49B 115.3(11)
C53B C48B C49B C50B 0.0
C47' C48B C49B C50B -165.7(16)
C48B C49B C50B C51B 0.0
C49B C50B C51B C52B 0.0
C50B C51B C52B C53B 0.0
C49B C48B C53B C52B 0.0
C47' C48B C53B C52B 168.7(13)
C51B C52B C53B C48B 0.0
C40' C47' C54' C55' -42.8(12)
C48' C47' C54' C55' 122.2(6)
C40' C47' C54' C59' 132.0(9)
C48' C47' C54' C59' -63.0(8)
C59' C54' C55' C56' 0.0
C47' C54' C55' C56' 174.7(7)
C54' C55' C56' C57' 0.0
C55' C56' C57' C58' 0.0
C56' C57' C58' C59' 0.0
C55' C54' C59' C58' 0.0
C47' C54' C59' C58' -174.9(7)
C57' C58' C59' C54' 0.0
C40' C47' C54B C55B -81.5(11)
C48B C47' C54B C55B 99.3(10)
C40' C47' C54B C59B 125.1(9)
C48B C47' C54B C59B -54.1(9)
C59B C54B C55B C56B 0.0
C47' C54B C55B C56B -150.4(9)
C54B C55B C56B C57B 0.0
C55B C56B C57B C58B 0.0
C56B C57B C58B C59B 0.0
C57B C58B C59B C54B 0.0
C55B C54B C59B C58B 0.0
C47' C54B C59B C58B 155.9(8)
